data_4317124
loop_
_publ_author_name
'Takashi Endo'
'Yoshihiro Doi'
'Makoto Wakeshima'
'Yukio Hinatsu'

_publ_contact_author_address
;Division of Chemistry,
Graduate School of Science,
Hokkaido University,
Sapporo 060-0810, Japan
;
_publ_contact_author_email t-endo38232@mail.sci.hokudai.ac.jp
_publ_contact_author_fax +81-11-706-2702
_publ_contact_author_name 'Takashi Endo'
_publ_contact_author_phone +81-11-706-4931
_publ_section_title
;
 Crystal Structures and Magnetic Properties of New Europium Melilites
 Eu2MSi2O7 (M = Mg, Mn) and Their Strontium Analogues
;
_journal_name_full 'Inorganic Chemistry'
_journal_page_first 10809
_journal_page_last 10814
_journal_paper_doi 10.1021/ic1011007
_journal_volume 49
_journal_year 2010
_chemical_formula_sum 'Mn O7 Si2 Sr2'
_chemical_formula_weight 398.34
_space_group_IT_number 113
_symmetry_cell_setting tetragonal
_symmetry_Int_Tables_number 113
_symmetry_space_group_name_Hall 'P -4 2ab'
_symmetry_space_group_name_H-M 'P -4 21 m'
_cell_angle_alpha 90.0
_cell_angle_beta 90.0
_cell_angle_gamma 90.0
_cell_formula_units_Z 2
_cell_length_a 8.1315(1)
_cell_length_b 8.1315(1)
_cell_length_c 5.15887(9)
_cell_measurement_temperature 293(2)
_cell_volume 341.111(8)
_diffrn_ambient_temperature 293
_diffrn_radiation_monochromator none
_diffrn_radiation_type 'Cu K\a1'
_diffrn_radiation_wavelength 1.54059
_pd_calc_method 'Rietveld Refinement'
_pd_meas_2theta_range_inc 0.020
_pd_meas_2theta_range_max 120.000
_pd_meas_2theta_range_min 10.000
_pd_meas_number_of_points 5501
_pd_phase_name Sr2MnSi2O7
_pd_proc_ls_prof_R_factor 0.068
_pd_proc_ls_prof_wR_expected 0.045
_pd_proc_ls_prof_wR_factor 0.092
_refine_ls_extinction_method none
_refine_ls_goodness_of_fit_all 2.07
_refine_ls_hydrogen_treatment noref
_refine_ls_number_constraints 14
_refine_ls_R_I_factor 1.902
_refine_ls_structure_factor_coef Inet
_refine_ls_weighting_scheme calc
_cod_data_source_file ic1011007_si_002_5.cif
_cod_data_source_block Sr2MnSi2O7
_cod_original_cell_volume 341.11(1)
_cod_database_code 4317124

loop_
_symmetry_equiv_pos_site_id
_symmetry_equiv_pos_as_xyz
1 x,y,z
2 -x,-y,z
3 y,-x,-z
4 -y,x,-z
5 -x+1/2,y+1/2,-z
6 x+1/2,-y+1/2,-z
7 -y+1/2,-x+1/2,z
8 y+1/2,x+1/2,z

loop_
_atom_site_label
_atom_site_symmetry_multiplicity
_atom_site_occupancy
_atom_site_fract_x
_atom_site_fract_y
_atom_site_fract_z
_atom_site_thermal_displace_type
_atom_site_B_iso_or_equiv
_atom_site_type_symbol
Sr1 4 1.0 0.33326(7) 0.16674(7) 0.5069(2) Biso 0.779 Sr2+
Mn 2 1.0 0.0 0.0 0.0 Biso 0.5 Mn2+
Si1 4 1.0 0.1362(2) 0.3638(2) 0.9399(4) Biso 0.528 Si4+
O1 2 1.0 0.5 0.0 0.142(2) Biso 1.0 O
O2 4 1.0 0.1420(5) 0.3580(5) 0.2453(9) Biso 1.0 O
O3 8 1.0 0.0767(4) 0.2007(5) 0.7940(8) Biso 1.0 O
